data_4088318
loop_
_publ_author_name
'Hirasawa, Kengo'
'Tanaka, Shinya'
'Horiuchi, Takeru'
'Kobayashi, Takahiro'
'Sato, Takumi'
'Morohashi, Naoya'
'Hattori, Tetsutaro'

_publ_section_title
;
 Pd(II) Complexes Ligated by 1,3-Bis(diphenylphosphino)calix[4]arene:
 Preparation, X-ray Structures, and Catalyses
;
_journal_issue 3
_journal_name_full Organometallics
_journal_page_first 420
_journal_paper_doi 10.1021/acs.organomet.5b00999
_journal_volume 35
_journal_year 2016
_chemical_formula_sum 'C78 H93 B Cl7 F4 N O2 P2 Pd'
_chemical_formula_weight 1579.83
_space_group_IT_number 2
_space_group_name_Hall '-P 1'
_space_group_name_H-M_alt 'P -1'
_symmetry_cell_setting triclinic
_symmetry_space_group_name_H-M 'P -1'
_atom_sites_solution_hydrogens geom
_atom_sites_solution_primary direct
_atom_sites_solution_secondary difmap
_audit_creation_method SHELXL-97
_cell_angle_alpha 89.8100(10)
_cell_angle_beta 75.3460(10)
_cell_angle_gamma 66.8050(10)
_cell_formula_units_Z 2
_cell_length_a 13.0358(15)
_cell_length_b 15.4702(17)
_cell_length_c 20.992(2)
_cell_measurement_reflns_used 9996
_cell_measurement_temperature 100(2)
_cell_measurement_theta_max 27.78
_cell_measurement_theta_min 2.19
_cell_volume 3742.5(7)
_computing_cell_refinement 'Bruker SMART'
_computing_data_collection 'Bruker APEXII'
_computing_data_reduction 'Bruker SAINT'
_computing_molecular_graphics 'Yadokari-XG 2009 (Wakita Nemoto et al., 2009)'
_computing_publication_material 'Yadokari-XG 2009 (Wakita,Nemoto et al., 2009)'
_computing_structure_refinement 'SHELXL-97 (Sheldrick, 1997)'
_computing_structure_solution 'Bruker SHELXTL'
_diffrn_ambient_temperature 100(2)
_diffrn_detector_area_resol_mean 8.333
_diffrn_measured_fraction_theta_full 0.974
_diffrn_measured_fraction_theta_max 0.974
_diffrn_measurement_device_type 'Bruker APEX-II CCD'
_diffrn_measurement_method 'phi and omega scans'
_diffrn_radiation_type MoK\a
_diffrn_radiation_wavelength 0.71073
_diffrn_reflns_av_R_equivalents 0.0258
_diffrn_reflns_av_sigmaI/netI 0.0316
_diffrn_reflns_limit_h_max 16
_diffrn_reflns_limit_h_min -16
_diffrn_reflns_limit_k_max 20
_diffrn_reflns_limit_k_min -19
_diffrn_reflns_limit_l_max 27
_diffrn_reflns_limit_l_min -26
_diffrn_reflns_number 42041
_diffrn_reflns_theta_full 27.50
_diffrn_reflns_theta_max 27.50
_diffrn_reflns_theta_min 1.44
_exptl_absorpt_coefficient_mu 0.597
_exptl_absorpt_correction_T_max 0.7456
_exptl_absorpt_correction_T_min 0.6867
_exptl_absorpt_correction_type empirical
_exptl_crystal_colour yellow
_exptl_crystal_density_diffrn 1.402
_exptl_crystal_density_method 'not measured'
_exptl_crystal_description prism
_exptl_crystal_F_000 1640
_exptl_crystal_size_max 0.2
_exptl_crystal_size_mid 0.1
_exptl_crystal_size_min 0.05
_refine_diff_density_max 1.513
_refine_diff_density_min -1.592
_refine_diff_density_rms 0.085
_refine_ls_extinction_method none
_refine_ls_goodness_of_fit_ref 1.045
_refine_ls_hydrogen_treatment mixed
_refine_ls_matrix_type full
_refine_ls_number_parameters 963
_refine_ls_number_reflns 16739
_refine_ls_number_restraints 235
_refine_ls_restrained_S_all 1.109
_refine_ls_R_factor_all 0.0499
_refine_ls_R_factor_gt 0.0410
_refine_ls_shift/su_max 0.007
_refine_ls_shift/su_mean 0.000
_refine_ls_structure_factor_coef Fsqd
_refine_ls_weighting_details 'calc w=1/[\s^2^(Fo^2^)+(0.0410P)^2^+8.0145P] where P=(Fo^2^+2Fc^2^)/3'
_refine_ls_weighting_scheme calc
_refine_ls_wR_factor_gt 0.0999
_refine_ls_wR_factor_ref 0.1067
_reflns_number_gt 14468
_reflns_number_total 16739
_reflns_threshold_expression >2sigma(I)
_cod_data_source_file om5b00999_si_004.cif
_cod_data_source_block complex10
_cod_original_cell_volume 3742.4(7)
_cod_database_code 4088318

loop_
_symmetry_equiv_pos_as_xyz
'x, y, z'
'-x, -y, -z'

loop_
_atom_site_label
_atom_site_type_symbol
_atom_site_fract_x
_atom_site_fract_y
_atom_site_fract_z
_atom_site_U_iso_or_equiv
_atom_site_adp_type
_atom_site_occupancy
_atom_site_symmetry_multiplicity
_atom_site_calc_flag
_atom_site_refinement_flags
_atom_site_disorder_assembly
_atom_site_disorder_group
C1 C 0.1242(2) 0.19328(17) 0.77764(12) 0.0114(5) Uani 1 1 d . . .
C2 C 0.1793(2) 0.09297(18) 0.76873(12) 0.0127(5) Uani 1 1 d . . .
C3 C 0.2097(2) 0.04630(18) 0.70552(13) 0.0156(5) Uani 1 1 d . . .
H1 H 0.2400 -0.0194 0.7006 0.019 Uiso 1 1 calc R . .
C4 C 0.1968(2) 0.09333(19) 0.64977(13) 0.0152(5) Uani 1 1 d . . .
C5 C 0.1573(2) 0.19165(19) 0.65860(13) 0.0149(5) Uani 1 1 d . . .
H2 H 0.1530 0.2246 0.6215 0.018 Uiso 1 1 calc R . .
C6 C 0.1237(2) 0.24298(17) 0.72043(13) 0.0130(5) Uani 1 1 d . . .
C7 C 0.2360(2) 0.0395(2) 0.58060(14) 0.0197(6) Uani 1 1 d . . .
C8 C 0.2321(4) -0.0584(3) 0.58455(18) 0.0414(9) Uani 1 1 d . . .
H3 H 0.1556 -0.0514 0.6087 0.062 Uiso 1 1 calc R . .
H4 H 0.2873 -0.0968 0.6068 0.062 Uiso 1 1 calc R . .
H5 H 0.2509 -0.0881 0.5406 0.062 Uiso 1 1 calc R . .
C9 C 0.1594(3) 0.0915(3) 0.53679(17) 0.0430(10) Uani 1 1 d . . .
H6 H 0.0803 0.1024 0.5582 0.065 Uiso 1 1 calc R . .
H7 H 0.1846 0.0538 0.4951 0.065 Uiso 1 1 calc R . .
H8 H 0.1651 0.1509 0.5295 0.065 Uiso 1 1 calc R . .
C10 C 0.3609(3) 0.0255(3) 0.54912(17) 0.0352(8) Uani 1 1 d . . .
H9 H 0.3880 -0.0090 0.5060 0.053 Uiso 1 1 calc R . .
H10 H 0.4087 -0.0094 0.5764 0.053 Uiso 1 1 calc R . .
H11 H 0.3648 0.0860 0.5451 0.053 Uiso 1 1 calc R . .
C11 C 0.3928(2) 0.03975(17) 0.85256(12) 0.0128(5) Uani 1 1 d . . .
C12 C 0.5096(2) 0.02710(17) 0.83640(12) 0.0128(5) Uani 1 1 d . . .
C13 C 0.5874(2) -0.04019(17) 0.78386(13) 0.0137(5) Uani 1 1 d . . .
H12 H 0.6657 -0.0517 0.7739 0.016 Uiso 1 1 calc R . .
C14 C 0.5520(2) -0.09115(17) 0.74542(12) 0.0142(5) Uani 1 1 d . . .
C15 C 0.4331(2) -0.06798(18) 0.75886(13) 0.0147(5) Uani 1 1 d . . .
H13 H 0.4074 -0.0979 0.7320 0.018 Uiso 1 1 calc R . .
C16 C 0.3514(2) -0.00136(17) 0.81121(13) 0.0137(5) Uani 1 1 d . . .
C17 C 0.6422(2) -0.16865(18) 0.69082(13) 0.0167(5) Uani 1 1 d . . .
C18 C 0.7183(3) -0.1276(2) 0.64355(15) 0.0261(6) Uani 1 1 d . . .
H14 H 0.7735 -0.1757 0.6087 0.039 Uiso 1 1 calc R . .
H15 H 0.7587 -0.1058 0.6676 0.039 Uiso 1 1 calc R . .
H16 H 0.6701 -0.0756 0.6248 0.039 Uiso 1 1 calc R . .
C19 C 0.7194(3) -0.2492(2) 0.72283(15) 0.0251(6) Uani 1 1 d . . .
H17 H 0.6723 -0.2750 0.7525 0.038 Uiso 1 1 calc R . .
H18 H 0.7575 -0.2249 0.7471 0.038 Uiso 1 1 calc R . .
H19 H 0.7765 -0.2978 0.6889 0.038 Uiso 1 1 calc R . .
C20 C 0.5869(3) -0.2096(2) 0.64995(16) 0.0299(7) Uani 1 1 d . . .
H20 H 0.5409 -0.2375 0.6783 0.045 Uiso 1 1 calc R . .
H21 H 0.6467 -0.2570 0.6162 0.045 Uiso 1 1 calc R . .
H22 H 0.5383 -0.1600 0.6297 0.045 Uiso 1 1 calc R . .
C21 C 0.4891(2) 0.26195(17) 0.84147(12) 0.0113(5) Uani 1 1 d . . .
C22 C 0.5066(2) 0.31913(17) 0.79042(12) 0.0120(5) Uani 1 1 d . . .
C23 C 0.6122(2) 0.28450(18) 0.74118(12) 0.0137(5) Uani 1 1 d . . .
H23 H 0.6259 0.3240 0.7098 0.016 Uiso 1 1 calc R . .
C24 C 0.6974(2) 0.19424(18) 0.73682(12) 0.0140(5) Uani 1 1 d . . .
C25 C 0.6718(2) 0.13500(18) 0.78289(13) 0.0139(5) Uani 1 1 d . . .
H24 H 0.7255 0.0728 0.7793 0.017 Uiso 1 1 calc R . .
C26 C 0.5690(2) 0.16541(17) 0.83399(12) 0.0118(5) Uani 1 1 d . . .
C27 C 0.8103(2) 0.15709(19) 0.68081(13) 0.0174(5) Uani 1 1 d . . .
C28 C 0.8355(3) 0.2381(2) 0.64855(16) 0.0285(7) Uani 1 1 d . . .
H25 H 0.8339 0.2810 0.6820 0.043 Uiso 1 1 calc R . .
H26 H 0.7776 0.2710 0.6263 0.043 Uiso 1 1 calc R . .
H27 H 0.9106 0.2129 0.6171 0.043 Uiso 1 1 calc R . .
C29 C 0.9133(3) 0.0979(2) 0.70694(16) 0.0287(7) Uani 1 1 d . . .
H28 H 0.9829 0.0743 0.6710 0.043 Uiso 1 1 calc R . .
H29 H 0.9004 0.0458 0.7267 0.043 Uiso 1 1 calc R . .
H30 H 0.9211 0.1366 0.7395 0.043 Uiso 1 1 calc R . .
C30 C 0.7980(3) 0.0960(3) 0.62841(16) 0.0360(8) Uani 1 1 d . . .
H31 H 0.8679 0.0723 0.5926 0.054 Uiso 1 1 calc R . .
H32 H 0.7338 0.1334 0.6118 0.054 Uiso 1 1 calc R . .
H33 H 0.7845 0.0438 0.6479 0.054 Uiso 1 1 calc R . .
C31 C 0.2496(2) 0.40084(17) 0.74296(12) 0.0135(5) Uani 1 1 d . . .
C32 C 0.2095(2) 0.36651(17) 0.69704(13) 0.0136(5) Uani 1 1 d . . .
C33 C 0.2757(2) 0.34748(18) 0.63094(13) 0.0160(5) Uani 1 1 d . . .
H34 H 0.2490 0.3271 0.5993 0.019 Uiso 1 1 calc R . .
C34 C 0.3806(2) 0.35795(18) 0.61055(13) 0.0158(5) Uani 1 1 d . . .
C35 C 0.4227(2) 0.38160(18) 0.65954(13) 0.0153(5) Uani 1 1 d . . .
H35 H 0.4946 0.3851 0.6473 0.018 Uiso 1 1 calc R . .
C36 C 0.3607(2) 0.40033(17) 0.72648(12) 0.0137(5) Uani 1 1 d . . .
C37 C 0.4474(3) 0.3407(2) 0.53704(13) 0.0203(6) Uani 1 1 d . . .
C38 C 0.4806(4) 0.2379(3) 0.51144(17) 0.0393(8) Uani 1 1 d . . .
H36 H 0.5236 0.2261 0.4656 0.059 Uiso 1 1 calc R . .
H37 H 0.4115 0.2272 0.5161 0.059 Uiso 1 1 calc R . .
H38 H 0.5275 0.1960 0.5366 0.059 Uiso 1 1 calc R . .
C39 C 0.3705(3) 0.4057(3) 0.49741(16) 0.0343(8) Uani 1 1 d . . .
H39 H 0.3475 0.4705 0.5135 0.051 Uiso 1 1 calc R . .
H40 H 0.3028 0.3929 0.5024 0.051 Uiso 1 1 calc R . .
H41 H 0.4129 0.3947 0.4515 0.051 Uiso 1 1 calc R . .
C40 C 0.5583(3) 0.3576(3) 0.52481(16) 0.0413(9) Uani 1 1 d . . .
H42 H 0.5947 0.3492 0.4781 0.062 Uiso 1 1 calc R . .
H43 H 0.6104 0.3132 0.5463 0.062 Uiso 1 1 calc R . .
H44 H 0.5395 0.4208 0.5424 0.062 Uiso 1 1 calc R . .
O1 O 0.31578(16) 0.09823(12) 0.90906(9) 0.0146(4) Uani 1 1 d . . .
C41 C 0.3121(2) 0.04702(19) 0.96636(13) 0.0175(5) Uani 1 1 d . . .
H45 H 0.2934 -0.0053 0.9581 0.026 Uiso 1 1 calc R . .
H46 H 0.2541 0.0884 1.0038 0.026 Uiso 1 1 calc R . .
H47 H 0.3865 0.0238 0.9753 0.026 Uiso 1 1 calc R . .
C42 C 0.5487(2) 0.08729(17) 0.87427(12) 0.0126(5) Uani 1 1 d . . .
H48 H 0.6200 0.0469 0.8844 0.015 Uiso 1 1 calc R . .
H49 H 0.4901 0.1161 0.9158 0.015 Uiso 1 1 calc R . .
O2 O 0.17922(16) 0.43170(12) 0.80747(9) 0.0149(4) Uani 1 1 d . . .
C43 C 0.1086(2) 0.53184(19) 0.81549(14) 0.0207(6) Uani 1 1 d . . .
H50 H 0.1577 0.5655 0.8044 0.031 Uiso 1 1 calc R . .
H51 H 0.0624 0.5512 0.8606 0.031 Uiso 1 1 calc R . .
H52 H 0.0587 0.5455 0.7868 0.031 Uiso 1 1 calc R . .
C44 C 0.4155(2) 0.41400(17) 0.77979(12) 0.0139(5) Uani 1 1 d . . .
H53 H 0.3555 0.4415 0.8211 0.017 Uiso 1 1 calc R . .
H54 H 0.4521 0.4575 0.7667 0.017 Uiso 1 1 calc R . .
C45 C 0.0990(2) 0.34861(18) 0.71906(13) 0.0149(5) Uani 1 1 d . . .
H55 H 0.0515 0.3749 0.6891 0.018 Uiso 1 1 calc R . .
H56 H 0.0551 0.3813 0.7630 0.018 Uiso 1 1 calc R . .
P1 P 0.06176(5) 0.25752(4) 0.86150(3) 0.01081(12) Uani 1 1 d . . .
C46 C -0.0691(2) 0.35881(18) 0.85709(12) 0.0137(5) Uani 1 1 d . . .
C47 C -0.1454(2) 0.3485(2) 0.82432(14) 0.0205(6) Uani 1 1 d . . .
H57 H -0.1303 0.2892 0.8050 0.025 Uiso 1 1 calc R . .
C48 C -0.2435(3) 0.4264(2) 0.82051(16) 0.0263(6) Uani 1 1 d . . .
H58 H -0.2939 0.4194 0.7986 0.032 Uiso 1 1 calc R . .
C49 C -0.2659(3) 0.5150(2) 0.84965(15) 0.0264(6) Uani 1 1 d . . .
H59 H -0.3314 0.5674 0.8471 0.032 Uiso 1 1 calc R . .
C50 C -0.1915(3) 0.5254(2) 0.88227(15) 0.0236(6) Uani 1 1 d . . .
H60 H -0.2069 0.5847 0.9016 0.028 Uiso 1 1 calc R . .
C51 C -0.0935(2) 0.44769(19) 0.88654(13) 0.0174(5) Uani 1 1 d . . .
H61 H -0.0441 0.4551 0.9091 0.021 Uiso 1 1 calc R . .
C52 C -0.0014(2) 0.18791(17) 0.91597(13) 0.0138(5) Uani 1 1 d . . .
C53 C 0.0112(2) 0.18104(17) 0.98002(13) 0.0153(5) Uani 1 1 d . . .
H62 H 0.0582 0.2059 0.9929 0.018 Uiso 1 1 calc R . .
C54 C -0.0459(2) 0.13728(19) 1.02479(14) 0.0196(5) Uani 1 1 d . . .
H63 H -0.0384 0.1339 1.0677 0.024 Uiso 1 1 calc R . .
C55 C -0.1139(2) 0.0989(2) 1.00527(15) 0.0217(6) Uani 1 1 d . . .
H64 H -0.1527 0.0703 1.0354 0.026 Uiso 1 1 calc R . .
C56 C -0.1248(3) 0.1026(2) 0.94093(15) 0.0234(6) Uani 1 1 d . . .
H65 H -0.1696 0.0755 0.9279 0.028 Uiso 1 1 calc R . .
C57 C -0.0685(2) 0.1469(2) 0.89623(14) 0.0193(5) Uani 1 1 d . . .
H66 H -0.0754 0.1493 0.8532 0.023 Uiso 1 1 calc R . .
P2 P 0.36237(5) 0.31182(4) 0.91382(3) 0.00977(12) Uani 1 1 d . . .
C58 C 0.3436(2) 0.43348(17) 0.93169(12) 0.0122(5) Uani 1 1 d . . .
C59 C 0.4392(2) 0.45534(18) 0.92890(13) 0.0157(5) Uani 1 1 d . . .
H67 H 0.5138 0.4078 0.9169 0.019 Uiso 1 1 calc R . .
C60 C 0.4220(2) 0.54834(19) 0.94414(14) 0.0191(5) Uani 1 1 d . . .
H68 H 0.4852 0.5631 0.9423 0.023 Uiso 1 1 calc R . .
C61 C 0.3103(3) 0.61899(19) 0.96209(14) 0.0212(6) Uani 1 1 d . . .
H69 H 0.2988 0.6810 0.9730 0.025 Uiso 1 1 calc R . .
C62 C 0.2165(2) 0.59787(19) 0.96382(14) 0.0211(6) Uani 1 1 d . . .
H70 H 0.1421 0.6458 0.9750 0.025 Uiso 1 1 calc R . .
C63 C 0.2324(2) 0.50511(18) 0.94894(13) 0.0157(5) Uani 1 1 d . . .
H71 H 0.1688 0.4910 0.9505 0.019 Uiso 1 1 calc R . .
C64 C 0.4090(2) 0.25911(17) 0.98486(12) 0.0127(5) Uani 1 1 d . . .
C65 C 0.5170(2) 0.24720(18) 0.99282(13) 0.0152(5) Uani 1 1 d . . .
H72 H 0.5682 0.2623 0.9600 0.018 Uiso 1 1 calc R . .
C66 C 0.5478(2) 0.21304(18) 1.04915(14) 0.0172(5) Uani 1 1 d . . .
H73 H 0.6196 0.2054 1.0542 0.021 Uiso 1 1 calc R . .
C67 C 0.4711(2) 0.19003(18) 1.09851(13) 0.0180(5) Uani 1 1 d . . .
H74 H 0.4914 0.1681 1.1368 0.022 Uiso 1 1 calc R . .
C68 C 0.3655(2) 0.19985(18) 1.09049(13) 0.0174(5) Uani 1 1 d . . .
H75 H 0.3153 0.1832 1.1230 0.021 Uiso 1 1 calc R . .
C69 C 0.3337(2) 0.23469(17) 1.03378(13) 0.0140(5) Uani 1 1 d . . .
H76 H 0.2622 0.2416 1.0287 0.017 Uiso 1 1 calc R . .
Pd1 Pd 0.204295(16) 0.290866(13) 0.893363(9) 0.00977(6) Uani 1 1 d . . .
Cl1 Cl 0.08265(5) 0.36770(4) 0.99437(3) 0.01409(12) Uani 1 1 d . . .
N1 N 0.31108(18) 0.22558(14) 0.80515(10) 0.0116(4) Uani 1 1 d . . .
C70 C 0.3726(2) 0.18879(17) 0.75506(13) 0.0133(5) Uani 1 1 d . . .
C71 C 0.4512(3) 0.1422(2) 0.69100(14) 0.0187(5) Uani 1 1 d . . .
H90 H 0.447(6) 0.087(5) 0.679(4) 0.13(3) Uiso 1 1 d . . .
H88 H 0.449(5) 0.181(5) 0.663(3) 0.10(2) Uiso 1 1 d . . .
C72 C 0.2209(2) 0.02945(18) 0.82139(13) 0.0151(5) Uani 1 1 d . . .
H80 H 0.1792 0.0636 0.8651 0.018 Uiso 1 1 calc R . .
H81 H 0.2042 -0.0261 0.8188 0.018 Uiso 1 1 calc R . .
B1 B -0.0745(3) -0.1355(3) 0.81554(19) 0.0296(8) Uani 1 1 d . . .
F1 F 0.0142(2) -0.1057(2) 0.81092(12) 0.0532(6) Uani 1 1 d . . .
F2 F -0.1605(2) -0.0941(2) 0.87349(11) 0.0580(7) Uani 1 1 d . . .
F3 F -0.12162(18) -0.10795(15) 0.76229(10) 0.0390(5) Uani 1 1 d . . .
F4 F -0.0296(3) -0.23284(17) 0.81230(14) 0.0636(7) Uani 1 1 d . . .
C73 C 0.1088(4) 0.5734(3) 0.4435(3) 0.0612(13) Uani 1 1 d . . .
H82 H 0.1354 0.6228 0.4482 0.073 Uiso 1 1 calc R . .
H83 H 0.1402 0.5250 0.4712 0.073 Uiso 1 1 calc R . .
C74 C 0.1532(5) 0.5307(4) 0.3718(3) 0.0766(18) Uani 1 1 d . . .
H84 H 0.1177 0.5779 0.3445 0.092 Uiso 1 1 calc R . .
H85 H 0.1313 0.4783 0.3676 0.092 Uiso 1 1 calc R . .
Cl2 Cl 0.30358(14) 0.49080(9) 0.34406(7) 0.0760(4) Uani 1 1 d . . .
Cl3 Cl -0.04698(13) 0.62215(10) 0.47101(10) 0.0847(5) Uani 1 1 d . . .
C75 C 0.9393(4) 0.2132(3) 0.37789(19) 0.0485(10) Uani 1 1 d D A .
H86 H 1.0006 0.1530 0.3568 0.058 Uiso 1 1 calc R . .
H87 H 0.8710 0.2208 0.3640 0.058 Uiso 1 1 calc R . .
C76 C 0.9756(4) 0.2894(3) 0.3547(2) 0.0514(11) Uani 1 1 d D . .
Cl4 Cl 0.90766(12) 0.21068(9) 0.46464(5) 0.0585(3) Uani 1 1 d . . .
Cl5A Cl 0.86151(14) 0.40217(9) 0.37895(7) 0.0584(4) Uani 0.80 1 d PDU A 2
Cl5B Cl 0.9494(5) 0.4080(3) 0.3845(3) 0.0483(11) Uani 0.20 1 d PDU A 1
C77 C 0.7442(4) 0.3003(3) 0.25947(18) 0.0568(11) Uani 1 1 d DU . .
C78A C 0.7252(5) 0.2940(4) 0.1943(3) 0.0338(14) Uani 0.50 1 d PDU B 1
C78B C 0.6790(7) 0.3333(7) 0.2084(5) 0.083(2) Uani 0.50 1 d PDU B 2
Cl7B Cl 0.6686(6) 0.2353(5) 0.1775(4) 0.0262(11) Uani 0.25 1 d PDU B 2
Cl7A Cl 0.6356(8) 0.2462(8) 0.1842(6) 0.055(3) Uani 0.25 1 d PDU B 1
Cl7C Cl 0.5697(5) 0.3218(6) 0.2012(4) 0.0527(18) Uani 0.25 1 d PDU B 1
Cl7D Cl 0.5321(4) 0.3493(4) 0.2139(4) 0.0290(12) Uani 0.25 1 d PDU B 2
Cl6A Cl 0.6913(11) 0.2389(9) 0.3184(6) 0.057(3) Uani 0.25 1 d PDU B 2
Cl6C Cl 0.6363(6) 0.3164(7) 0.3312(3) 0.057(2) Uani 0.25 1 d PDU B 2
Cl6B Cl 0.6751(8) 0.2592(7) 0.3265(4) 0.0278(15) Uani 0.25 1 d PDU B 1
Cl6D Cl 0.6196(6) 0.3547(4) 0.3256(3) 0.0405(14) Uani 0.25 1 d PDU B 1
H89 H 0.524(6) 0.109(4) 0.695(3) 0.09(2) Uiso 1 1 d . . .

loop_
_atom_site_aniso_label
_atom_site_aniso_U_11
_atom_site_aniso_U_22
_atom_site_aniso_U_33
_atom_site_aniso_U_23
_atom_site_aniso_U_13
_atom_site_aniso_U_12
C1 0.0088(11) 0.0124(11) 0.0132(11) -0.0017(9) -0.0020(9) -0.0052(9)
C2 0.0098(11) 0.0139(12) 0.0149(12) 0.0007(9) -0.0015(9) -0.0064(9)
C3 0.0117(12) 0.0118(12) 0.0225(13) -0.0023(10) -0.0039(10) -0.0043(9)
C4 0.0094(11) 0.0191(13) 0.0167(12) -0.0044(10) -0.0012(10) -0.0069(10)
C5 0.0137(12) 0.0192(13) 0.0136(12) 0.0015(10) -0.0031(10) -0.0089(10)
C6 0.0106(11) 0.0131(11) 0.0172(12) 0.0005(9) -0.0043(10) -0.0063(9)
C7 0.0164(13) 0.0226(14) 0.0172(13) -0.0072(11) 0.0006(10) -0.0081(11)
C8 0.054(2) 0.041(2) 0.0294(18) -0.0203(15) 0.0099(16) -0.0319(18)
C9 0.042(2) 0.048(2) 0.0214(16) -0.0145(15) -0.0109(15) 0.0015(17)
C10 0.0236(16) 0.047(2) 0.0304(17) -0.0185(15) 0.0091(13) -0.0189(15)
C11 0.0146(12) 0.0073(11) 0.0125(11) 0.0017(9) -0.0003(9) -0.0023(9)
C12 0.0160(12) 0.0098(11) 0.0127(11) 0.0030(9) -0.0039(10) -0.0054(9)
C13 0.0137(12) 0.0105(11) 0.0164(12) 0.0030(9) -0.0035(10) -0.0046(9)
C14 0.0160(12) 0.0110(11) 0.0131(12) 0.0012(9) -0.0013(10) -0.0047(10)
C15 0.0178(13) 0.0129(12) 0.0153(12) 0.0025(9) -0.0055(10) -0.0077(10)
C16 0.0141(12) 0.0098(11) 0.0163(12) 0.0047(9) -0.0037(10) -0.0043(9)
C17 0.0169(13) 0.0141(12) 0.0149(12) -0.0036(10) 0.0001(10) -0.0047(10)
C18 0.0274(16) 0.0213(14) 0.0223(15) -0.0023(11) 0.0025(12) -0.0080(12)
C19 0.0251(15) 0.0169(13) 0.0232(15) -0.0029(11) -0.0017(12) -0.0009(11)
C20 0.0239(15) 0.0297(16) 0.0298(16) -0.0151(13) -0.0027(13) -0.0073(13)
C21 0.0101(11) 0.0121(11) 0.0122(11) -0.0012(9) -0.0020(9) -0.0056(9)
C22 0.0130(12) 0.0119(11) 0.0134(12) 0.0005(9) -0.0042(9) -0.0069(9)
C23 0.0151(12) 0.0169(12) 0.0117(11) 0.0036(9) -0.0022(10) -0.0102(10)
C24 0.0121(12) 0.0180(12) 0.0125(12) -0.0004(9) -0.0025(9) -0.0073(10)
C25 0.0115(12) 0.0125(11) 0.0168(12) -0.0013(9) -0.0021(10) -0.0049(9)
C26 0.0122(11) 0.0116(11) 0.0135(11) 0.0004(9) -0.0041(9) -0.0063(9)
C27 0.0148(12) 0.0209(13) 0.0152(12) -0.0007(10) 0.0009(10) -0.0091(11)
C28 0.0214(15) 0.0287(16) 0.0289(16) 0.0058(13) 0.0061(12) -0.0116(13)
C29 0.0150(14) 0.0362(17) 0.0274(16) 0.0062(13) 0.0012(12) -0.0068(13)
C30 0.0292(17) 0.053(2) 0.0251(16) -0.0173(15) 0.0074(13) -0.0245(16)
C31 0.0168(12) 0.0101(11) 0.0119(11) 0.0045(9) -0.0020(10) -0.0050(10)
C32 0.0142(12) 0.0091(11) 0.0157(12) 0.0032(9) -0.0031(10) -0.0037(9)
C33 0.0206(13) 0.0136(12) 0.0143(12) 0.0026(9) -0.0057(10) -0.0070(10)
C34 0.0185(13) 0.0140(12) 0.0135(12) 0.0027(9) -0.0032(10) -0.0060(10)
C35 0.0161(12) 0.0135(12) 0.0152(12) 0.0040(10) -0.0023(10) -0.0063(10)
C36 0.0184(13) 0.0093(11) 0.0134(12) 0.0035(9) -0.0048(10) -0.0054(10)
C37 0.0234(14) 0.0262(14) 0.0113(12) 0.0031(10) -0.0025(11) -0.0116(12)
C38 0.051(2) 0.0336(18) 0.0215(16) -0.0055(14) 0.0032(15) -0.0135(17)
C39 0.0369(19) 0.042(2) 0.0195(15) 0.0100(14) -0.0058(14) -0.0131(16)
C40 0.0354(19) 0.076(3) 0.0172(15) 0.0003(16) 0.0009(14) -0.032(2)
O1 0.0145(9) 0.0106(8) 0.0139(9) 0.0006(7) 0.0004(7) -0.0030(7)
C41 0.0205(13) 0.0159(12) 0.0150(12) 0.0023(10) -0.0006(10) -0.0087(11)
C42 0.0140(12) 0.0103(11) 0.0125(11) 0.0012(9) -0.0017(9) -0.0051(9)
O2 0.0174(9) 0.0122(8) 0.0120(8) 0.0007(7) -0.0006(7) -0.0047(7)
C43 0.0208(14) 0.0135(12) 0.0221(14) -0.0004(10) -0.0013(11) -0.0039(11)
C44 0.0167(12) 0.0127(11) 0.0118(11) 0.0020(9) -0.0022(10) -0.0066(10)
C45 0.0153(12) 0.0127(12) 0.0161(12) 0.0024(9) -0.0035(10) -0.0055(10)
P1 0.0101(3) 0.0103(3) 0.0115(3) -0.0005(2) -0.0016(2) -0.0045(2)
C46 0.0115(12) 0.0139(12) 0.0132(12) 0.0005(9) -0.0011(9) -0.0040(9)
C47 0.0177(13) 0.0193(13) 0.0245(14) -0.0009(11) -0.0062(11) -0.0071(11)
C48 0.0177(14) 0.0288(16) 0.0321(16) 0.0030(13) -0.0109(12) -0.0068(12)
C49 0.0173(14) 0.0234(15) 0.0288(16) 0.0029(12) -0.0050(12) 0.0010(11)
C50 0.0246(15) 0.0150(13) 0.0228(14) -0.0011(11) -0.0042(12) -0.0006(11)
C51 0.0181(13) 0.0163(12) 0.0149(12) -0.0007(10) -0.0030(10) -0.0051(10)
C52 0.0123(12) 0.0110(11) 0.0152(12) -0.0005(9) -0.0005(10) -0.0036(9)
C53 0.0153(12) 0.0102(11) 0.0183(13) -0.0003(9) -0.0024(10) -0.0045(10)
C54 0.0223(14) 0.0154(13) 0.0174(13) 0.0029(10) -0.0021(11) -0.0056(11)
C55 0.0177(13) 0.0182(13) 0.0259(15) 0.0054(11) 0.0021(11) -0.0089(11)
C56 0.0200(14) 0.0235(14) 0.0324(16) 0.0043(12) -0.0066(12) -0.0149(12)
C57 0.0192(13) 0.0216(13) 0.0205(13) 0.0019(11) -0.0054(11) -0.0119(11)
P2 0.0101(3) 0.0091(3) 0.0098(3) 0.0000(2) -0.0014(2) -0.0045(2)
C58 0.0170(12) 0.0104(11) 0.0104(11) 0.0014(9) -0.0032(9) -0.0072(10)
C59 0.0161(12) 0.0142(12) 0.0185(13) 0.0023(10) -0.0058(10) -0.0071(10)
C60 0.0230(14) 0.0180(13) 0.0225(14) 0.0031(11) -0.0087(11) -0.0131(11)
C61 0.0284(15) 0.0132(12) 0.0228(14) -0.0014(10) -0.0039(12) -0.0110(11)
C62 0.0193(14) 0.0123(12) 0.0247(14) -0.0004(11) 0.0021(11) -0.0041(10)
C63 0.0149(12) 0.0133(12) 0.0173(12) -0.0004(10) 0.0003(10) -0.0068(10)
C64 0.0156(12) 0.0085(11) 0.0123(11) -0.0009(9) -0.0036(10) -0.0034(9)
C65 0.0154(12) 0.0131(12) 0.0182(13) 0.0029(10) -0.0034(10) -0.0078(10)
C66 0.0178(13) 0.0151(12) 0.0223(13) 0.0034(10) -0.0092(11) -0.0081(10)
C67 0.0254(14) 0.0133(12) 0.0165(13) 0.0048(10) -0.0087(11) -0.0073(11)
C68 0.0202(13) 0.0152(12) 0.0152(12) 0.0033(10) -0.0013(10) -0.0077(10)
C69 0.0135(12) 0.0116(11) 0.0156(12) 0.0007(9) -0.0026(10) -0.0047(9)
Pd1 0.00972(9) 0.00929(9) 0.01026(9) -0.00020(6) -0.00145(7) -0.00460(7)
Cl1 0.0128(3) 0.0144(3) 0.0137(3) -0.0020(2) -0.0006(2) -0.0061(2)
N1 0.0121(10) 0.0101(9) 0.0148(11) 0.0018(8) -0.0049(9) -0.0062(8)
C70 0.0141(12) 0.0114(11) 0.0183(13) 0.0047(10) -0.0073(10) -0.0074(10)
C71 0.0208(14) 0.0167(13) 0.0147(13) 0.0007(10) -0.0006(11) -0.0063(11)
C72 0.0133(12) 0.0125(12) 0.0188(13) 0.0017(10) -0.0026(10) -0.0057(10)
B1 0.0278(18) 0.0318(19) 0.0272(18) -0.0008(15) -0.0056(15) -0.0114(15)
F1 0.0383(13) 0.0828(18) 0.0505(14) 0.0051(13) -0.0140(11) -0.0357(13)
F2 0.0513(15) 0.0816(18) 0.0358(12) -0.0159(12) 0.0095(11) -0.0345(14)
F3 0.0347(11) 0.0411(12) 0.0401(11) 0.0009(9) -0.0162(9) -0.0107(9)
F4 0.0728(18) 0.0353(13) 0.0748(18) 0.0162(12) -0.0239(15) -0.0117(12)
C73 0.067(3) 0.051(3) 0.085(4) 0.028(3) -0.045(3) -0.030(2)
C74 0.115(5) 0.056(3) 0.104(4) 0.032(3) -0.078(4) -0.051(3)
Cl2 0.1066(11) 0.0486(6) 0.0671(8) 0.0160(6) -0.0478(8) -0.0111(7)
Cl3 0.0728(9) 0.0625(8) 0.1476(15) 0.0556(9) -0.0667(10) -0.0352(7)
C75 0.051(2) 0.055(2) 0.036(2) -0.0018(18) -0.0147(18) -0.017(2)
C76 0.052(3) 0.038(2) 0.051(2) -0.0028(18) 0.004(2) -0.0167(19)
Cl4 0.0784(8) 0.0743(8) 0.0428(6) 0.0105(5) -0.0219(5) -0.0483(7)
Cl5A 0.0712(10) 0.0306(6) 0.0433(7) 0.0009(5) -0.0098(6) 0.0069(6)
Cl5B 0.042(3) 0.041(2) 0.053(3) -0.003(2) -0.001(2) -0.015(2)
C77 0.056(2) 0.086(3) 0.043(2) 0.009(2) -0.0063(16) -0.050(2)
C78A 0.037(3) 0.016(3) 0.013(2) -0.008(2) 0.009(2) 0.016(2)
C78B 0.088(5) 0.110(6) 0.067(4) 0.008(4) -0.027(4) -0.053(5)
Cl7B 0.027(3) 0.040(2) 0.024(2) 0.0110(17) -0.007(2) -0.0263(18)
Cl7A 0.069(6) 0.077(4) 0.040(3) -0.001(3) -0.006(4) -0.057(4)
Cl7C 0.064(4) 0.079(5) 0.041(3) 0.020(3) -0.028(4) -0.047(4)
Cl7D 0.028(2) 0.037(2) 0.039(3) 0.026(2) -0.024(2) -0.0226(18)
Cl6A 0.052(5) 0.069(5) 0.074(5) 0.028(4) -0.033(3) -0.040(4)
Cl6C 0.054(4) 0.091(6) 0.039(3) -0.010(4) 0.002(3) -0.052(5)
Cl6B 0.035(3) 0.035(3) 0.025(2) 0.023(3) -0.018(2) -0.020(3)
Cl6D 0.059(3) 0.037(3) 0.0234(18) -0.0043(18) 0.0024(16) -0.025(2)

loop_
_atom_type_symbol
_atom_type_description
_atom_type_scat_dispersion_real
_atom_type_scat_dispersion_imag
_atom_type_scat_source
C C 0.0033 0.0016 'International Tables Vol C Tables 4.2.6.8 and 6.1.1.4'
H H 0.0000 0.0000 'International Tables Vol C Tables 4.2.6.8 and 6.1.1.4'
N N 0.0061 0.0033 'International Tables Vol C Tables 4.2.6.8 and 6.1.1.4'
O O 0.0106 0.0060 'International Tables Vol C Tables 4.2.6.8 and 6.1.1.4'
P P 0.1023 0.0942 'International Tables Vol C Tables 4.2.6.8 and 6.1.1.4'
Cl Cl 0.1484 0.1585 'International Tables Vol C Tables 4.2.6.8 and 6.1.1.4'
Pd Pd -0.9988 1.0072 'International Tables Vol C Tables 4.2.6.8 and 6.1.1.4'
B B 0.0013 0.0007 'International Tables Vol C Tables 4.2.6.8 and 6.1.1.4'
F F 0.0171 0.0103 'International Tables Vol C Tables 4.2.6.8 and 6.1.1.4'

loop_
_geom_angle_atom_site_label_1
_geom_angle_atom_site_label_2
_geom_angle_atom_site_label_3
_geom_angle
C2 C1 C6 118.5(2)
C2 C1 P1 120.51(19)
C6 C1 P1 120.92(18)
C3 C2 C1 118.7(2)
C3 C2 C72 115.4(2)
C1 C2 C72 125.6(2)
C4 C3 C2 123.2(2)
C3 C4 C5 116.6(2)
C3 C4 C7 121.7(2)
C5 C4 C7 121.4(2)
C4 C5 C6 123.2(2)
C5 C6 C1 118.5(2)
C5 C6 C45 115.5(2)
C1 C6 C45 125.9(2)
C10 C7 C9 110.3(3)
C10 C7 C8 108.2(3)
C9 C7 C8 106.6(3)
C10 C7 C4 107.7(2)
C9 C7 C4 112.4(2)
C8 C7 C4 111.5(2)
O1 C11 C16 119.3(2)
O1 C11 C12 119.1(2)
C16 C11 C12 121.5(2)
C13 C12 C11 117.7(2)
C13 C12 C42 121.4(2)
C11 C12 C42 120.9(2)
C12 C13 C14 122.3(2)
C15 C14 C13 117.5(2)
C15 C14 C17 122.4(2)
C13 C14 C17 120.1(2)
C14 C15 C16 122.4(2)
C15 C16 C11 117.6(2)
C15 C16 C72 121.5(2)
C11 C16 C72 120.8(2)
C20 C17 C14 112.6(2)
C20 C17 C19 108.6(2)
C14 C17 C19 108.9(2)
C20 C17 C18 108.0(2)
C14 C17 C18 109.5(2)
C19 C17 C18 109.1(2)
C22 C21 C26 118.8(2)
C22 C21 P2 119.74(18)
C26 C21 P2 121.45(19)
C23 C22 C21 118.5(2)
C23 C22 C44 115.2(2)
C21 C22 C44 126.1(2)
C24 C23 C22 123.3(2)
C23 C24 C25 116.9(2)
C23 C24 C27 122.1(2)
C25 C24 C27 120.8(2)
C26 C25 C24 122.7(2)
C25 C26 C21 118.7(2)
C25 C26 C42 115.3(2)
C21 C26 C42 125.8(2)
C28 C27 C29 107.8(2)
C28 C27 C24 111.5(2)
C29 C27 C24 110.8(2)
C28 C27 C30 108.9(3)
C29 C27 C30 109.7(3)
C24 C27 C30 108.2(2)
O2 C31 C36 119.2(2)
O2 C31 C32 119.1(2)
C36 C31 C32 121.6(2)
C33 C32 C31 117.4(2)
C33 C32 C45 121.7(2)
C31 C32 C45 121.0(2)
C32 C33 C34 122.4(2)
C35 C34 C33 117.5(2)
C35 C34 C37 121.9(2)
C33 C34 C37 120.6(2)
C34 C35 C36 122.3(2)
C35 C36 C31 117.6(2)
C35 C36 C44 120.9(2)
C31 C36 C44 121.4(2)
C39 C37 C40 108.6(3)
C39 C37 C34 109.9(2)
C40 C37 C34 112.6(2)
C39 C37 C38 108.4(3)
C40 C37 C38 108.3(3)
C34 C37 C38 108.9(2)
C11 O1 C41 111.60(19)
C12 C42 C26 111.7(2)
C31 O2 C43 111.43(19)
C36 C44 C22 111.0(2)
C32 C45 C6 113.0(2)
C46 P1 C52 101.01(12)
C46 P1 C1 105.14(11)
C52 P1 C1 107.77(11)
C46 P1 Pd1 116.93(9)
C52 P1 Pd1 115.80(9)
C1 P1 Pd1 109.27(8)
C51 C46 C47 119.2(2)
C51 C46 P1 119.7(2)
C47 C46 P1 121.0(2)
C48 C47 C46 120.3(3)
C47 C48 C49 119.7(3)
C50 C49 C48 120.1(3)
C49 C50 C51 120.5(3)
C50 C51 C46 120.1(3)
C53 C52 C57 119.3(2)
C53 C52 P1 119.08(19)
C57 C52 P1 121.5(2)
C54 C53 C52 120.4(2)
C55 C54 C53 119.8(3)
C54 C55 C56 120.7(3)
C57 C56 C55 119.7(3)
C56 C57 C52 120.1(3)
C64 P2 C58 100.75(11)
C64 P2 C21 106.64(11)
C58 P2 C21 105.32(11)
C64 P2 Pd1 116.19(9)
C58 P2 Pd1 116.84(8)
C21 P2 Pd1 110.00(8)
C63 C58 C59 119.7(2)
C63 C58 P2 119.15(19)
C59 C58 P2 121.12(19)
C60 C59 C58 119.8(2)
C61 C60 C59 119.8(3)
C62 C61 C60 120.4(2)
C61 C62 C63 120.3(3)
C58 C63 C62 119.9(2)
C69 C64 C65 119.3(2)
C69 C64 P2 119.55(19)
C65 C64 P2 121.0(2)
C66 C65 C64 120.3(2)
C65 C66 C67 120.1(2)
C68 C67 C66 120.0(2)
C67 C68 C69 120.2(2)
C64 C69 C68 120.1(2)
N1 Pd1 Cl1 179.11(6)
N1 Pd1 P2 86.49(6)
Cl1 Pd1 P2 92.91(2)
N1 Pd1 P1 86.72(6)
Cl1 Pd1 P1 93.90(2)
P2 Pd1 P1 173.10(2)
C70 N1 Pd1 179.3(2)
N1 C70 C71 179.8(3)
C16 C72 C2 110.9(2)
F2 B1 F4 111.6(3)
F2 B1 F1 109.8(3)
F4 B1 F1 109.1(3)
F2 B1 F3 108.6(3)
F4 B1 F3 108.6(3)
F1 B1 F3 109.2(3)
C74 C73 Cl3 111.3(4)
C73 C74 Cl2 110.9(3)
C76 C75 Cl4 113.8(3)
C75 C76 Cl5A 112.3(3)
C75 C76 Cl5B 138.5(4)
Cl5A C76 Cl5B 39.89(19)
C78A C77 C78B 26.0(4)
C78A C77 Cl6C 121.6(5)
C78B C77 Cl6C 103.5(6)
C78A C77 Cl6A 116.9(6)
C78B C77 Cl6A 115.6(7)
Cl6C C77 Cl6A 37.9(5)
C78A C77 Cl6B 121.4(5)
C78B C77 Cl6B 114.8(6)
Cl6C C77 Cl6B 27.4(4)
Cl6A C77 Cl6B 10.6(7)
C78A C77 Cl6D 116.2(5)
C78B C77 Cl6D 93.2(5)
Cl6C C77 Cl6D 18.9(4)
Cl6A C77 Cl6D 56.6(5)
Cl6B C77 Cl6D 46.3(3)
C77 C78A Cl7A 119.4(6)
C77 C78A Cl7C 111.3(4)
Cl7A C78A Cl7C 37.0(5)
C77 C78B Cl7B 105.7(6)
C77 C78B Cl7D 127.7(7)
Cl7B C78B Cl7D 66.3(4)

loop_
_geom_bond_atom_site_label_1
_geom_bond_atom_site_label_2
_geom_bond_distance
C1 C2 1.420(3)
C1 C6 1.424(3)
C1 P1 1.844(2)
C2 C3 1.398(4)
C2 C72 1.535(4)
C3 C4 1.387(4)
C4 C5 1.396(4)
C4 C7 1.536(4)
C5 C6 1.397(4)
C6 C45 1.538(3)
C7 C10 1.521(4)
C7 C9 1.522(4)
C7 C8 1.536(4)
C11 O1 1.386(3)
C11 C16 1.400(4)
C11 C12 1.405(4)
C12 C13 1.392(4)
C12 C42 1.531(3)
C13 C14 1.402(4)
C14 C15 1.397(4)
C14 C17 1.533(3)
C15 C16 1.398(4)
C16 C72 1.531(3)
C17 C20 1.527(4)
C17 C19 1.538(4)
C17 C18 1.538(4)
C21 C22 1.418(3)
C21 C26 1.426(3)
C21 P2 1.835(3)
C22 C23 1.397(3)
C22 C44 1.541(3)
C23 C24 1.385(4)
C24 C25 1.400(4)
C24 C27 1.530(4)
C25 C26 1.396(3)
C26 C42 1.542(3)
C27 C28 1.530(4)
C27 C29 1.530(4)
C27 C30 1.532(4)
C31 O2 1.391(3)
C31 C36 1.399(4)
C31 C32 1.400(4)
C32 C33 1.398(4)
C32 C45 1.530(4)
C33 C34 1.400(4)
C34 C35 1.392(4)
C34 C37 1.533(4)
C35 C36 1.398(4)
C36 C44 1.527(3)
C37 C39 1.527(4)
C37 C40 1.527(4)
C37 C38 1.534(4)
O1 C41 1.439(3)
O2 C43 1.441(3)
P1 C46 1.830(3)
P1 C52 1.833(3)
P1 Pd1 2.3563(7)
C46 C51 1.391(4)
C46 C47 1.399(4)
C47 C48 1.390(4)
C48 C49 1.392(4)
C49 C50 1.376(4)
C50 C51 1.390(4)
C52 C53 1.394(4)
C52 C57 1.400(4)
C53 C54 1.392(4)
C54 C55 1.380(4)
C55 C56 1.392(4)
C56 C57 1.390(4)
P2 C64 1.821(3)
P2 C58 1.827(2)
P2 Pd1 2.3474(7)
C58 C63 1.390(4)
C58 C59 1.401(4)
C59 C60 1.391(4)
C60 C61 1.389(4)
C61 C62 1.377(4)
C62 C63 1.391(4)
C64 C69 1.393(4)
C64 C65 1.399(4)
C65 C66 1.381(4)
C66 C67 1.397(4)
C67 C68 1.378(4)
C68 C69 1.396(4)
Pd1 N1 1.997(2)
Pd1 Cl1 2.2921(6)
N1 C70 1.136(3)
C70 C71 1.451(4)
B1 F2 1.378(4)
B1 F4 1.378(4)
B1 F1 1.385(4)
B1 F3 1.396(4)
C73 C74 1.517(8)
C73 Cl3 1.797(5)
C74 Cl2 1.742(7)
C75 C76 1.472(5)
C75 Cl4 1.766(4)
C76 Cl5A 1.759(4)
C76 Cl5B 1.811(5)
C77 C78A 1.460(6)
C77 C78B 1.499(7)
C77 Cl6C 1.721(5)
C77 Cl6A 1.728(6)
C77 Cl6B 1.732(5)
C77 Cl6D 1.750(6)
C78A Cl7A 1.662(6)
C78A Cl7C 1.866(6)
C78B Cl7B 1.718(7)
C78B Cl7D 1.805(6)

loop_
_geom_torsion_atom_site_label_1
_geom_torsion_atom_site_label_2
_geom_torsion_atom_site_label_3
_geom_torsion_atom_site_label_4
_geom_torsion
C6 C1 C2 C3 -12.9(3)
P1 C1 C2 C3 170.34(19)
C6 C1 C2 C72 160.5(2)
P1 C1 C2 C72 -16.3(3)
C1 C2 C3 C4 5.1(4)
C72 C2 C3 C4 -168.9(2)
C2 C3 C4 C5 3.5(4)
C2 C3 C4 C7 177.4(2)
C3 C4 C5 C6 -4.4(4)
C7 C4 C5 C6 -178.3(2)
C4 C5 C6 C1 -3.3(4)
C4 C5 C6 C45 171.8(2)
C2 C1 C6 C5 12.0(3)
P1 C1 C6 C5 -171.24(19)
C2 C1 C6 C45 -162.6(2)
P1 C1 C6 C45 14.2(3)
C3 C4 C7 C10 -91.0(3)
C5 C4 C7 C10 82.5(3)
C3 C4 C7 C9 147.2(3)
C5 C4 C7 C9 -39.3(4)
C3 C4 C7 C8 27.6(4)
C5 C4 C7 C8 -158.9(3)
O1 C11 C12 C13 172.8(2)
C16 C11 C12 C13 -10.6(4)
O1 C11 C12 C42 -8.8(3)
C16 C11 C12 C42 167.9(2)
C11 C12 C13 C14 3.2(4)
C42 C12 C13 C14 -175.2(2)
C12 C13 C14 C15 4.0(4)
C12 C13 C14 C17 -176.3(2)
C13 C14 C15 C16 -4.3(4)
C17 C14 C15 C16 176.0(2)
C14 C15 C16 C11 -2.7(4)
C14 C15 C16 C72 174.5(2)
O1 C11 C16 C15 -173.1(2)
C12 C11 C16 C15 10.3(4)
O1 C11 C16 C72 9.8(3)
C12 C11 C16 C72 -166.9(2)
C15 C14 C17 C20 5.3(4)
C13 C14 C17 C20 -174.4(3)
C15 C14 C17 C19 -115.3(3)
C13 C14 C17 C19 65.0(3)
C15 C14 C17 C18 125.5(3)
C13 C14 C17 C18 -54.2(3)
C26 C21 C22 C23 -12.0(3)
P2 C21 C22 C23 170.27(18)
C26 C21 C22 C44 162.2(2)
P2 C21 C22 C44 -15.5(3)
C21 C22 C23 C24 5.0(4)
C44 C22 C23 C24 -169.8(2)
C22 C23 C24 C25 3.0(4)
C22 C23 C24 C27 177.7(2)
C23 C24 C25 C26 -4.0(4)
C27 C24 C25 C26 -178.8(2)
C24 C25 C26 C21 -3.0(4)
C24 C25 C26 C42 172.4(2)
C22 C21 C26 C25 11.1(3)
P2 C21 C26 C25 -171.25(18)
C22 C21 C26 C42 -163.9(2)
P2 C21 C26 C42 13.8(3)
C23 C24 C27 C28 20.8(4)
C25 C24 C27 C28 -164.7(2)
C23 C24 C27 C29 140.8(3)
C25 C24 C27 C29 -44.7(3)
C23 C24 C27 C30 -98.9(3)
C25 C24 C27 C30 75.6(3)
O2 C31 C32 C33 172.1(2)
C36 C31 C32 C33 -11.3(4)
O2 C31 C32 C45 -9.3(3)
C36 C31 C32 C45 167.4(2)
C31 C32 C33 C34 2.6(4)
C45 C32 C33 C34 -176.0(2)
C32 C33 C34 C35 4.7(4)
C32 C33 C34 C37 -177.1(2)
C33 C34 C35 C36 -3.9(4)
C37 C34 C35 C36 178.0(2)
C34 C35 C36 C31 -4.2(4)
C34 C35 C36 C44 172.3(2)
O2 C31 C36 C35 -171.3(2)
C32 C31 C36 C35 12.0(4)
O2 C31 C36 C44 12.2(3)
C32 C31 C36 C44 -164.5(2)
C35 C34 C37 C39 -124.3(3)
C33 C34 C37 C39 57.6(3)
C35 C34 C37 C40 -3.0(4)
C33 C34 C37 C40 178.9(3)
C35 C34 C37 C38 117.1(3)
C33 C34 C37 C38 -60.9(3)
C16 C11 O1 C41 94.4(3)
C12 C11 O1 C41 -88.9(3)
C13 C12 C42 C26 75.1(3)
C11 C12 C42 C26 -103.3(3)
C25 C26 C42 C12 -76.4(3)
C21 C26 C42 C12 98.6(3)
C36 C31 O2 C43 90.6(3)
C32 C31 O2 C43 -92.6(3)
C35 C36 C44 C22 -73.3(3)
C31 C36 C44 C22 103.2(3)
C23 C22 C44 C36 75.6(3)
C21 C22 C44 C36 -98.8(3)
C33 C32 C45 C6 73.9(3)
C31 C32 C45 C6 -104.7(3)
C5 C6 C45 C32 -75.6(3)
C1 C6 C45 C32 99.1(3)
C2 C1 P1 C46 -143.9(2)
C6 C1 P1 C46 39.4(2)
C2 C1 P1 C52 -36.8(2)
C6 C1 P1 C52 146.5(2)
C2 C1 P1 Pd1 89.78(19)
C6 C1 P1 Pd1 -86.9(2)
C52 P1 C46 C51 111.6(2)
C1 P1 C46 C51 -136.4(2)
Pd1 P1 C46 C51 -15.0(2)
C52 P1 C46 C47 -68.6(2)
C1 P1 C46 C47 43.4(2)
Pd1 P1 C46 C47 164.83(19)
C51 C46 C47 C48 0.8(4)
P1 C46 C47 C48 -179.0(2)
C46 C47 C48 C49 -0.2(5)
C47 C48 C49 C50 -0.2(5)
C48 C49 C50 C51 -0.1(5)
C49 C50 C51 C46 0.7(4)
C47 C46 C51 C50 -1.1(4)
P1 C46 C51 C50 178.7(2)
C46 P1 C52 C53 -109.8(2)
C1 P1 C52 C53 140.2(2)
Pd1 P1 C52 C53 17.6(2)
C46 P1 C52 C57 65.9(2)
C1 P1 C52 C57 -44.1(2)
Pd1 P1 C52 C57 -166.75(19)
C57 C52 C53 C54 -2.6(4)
P1 C52 C53 C54 173.2(2)
C52 C53 C54 C55 1.2(4)
C53 C54 C55 C56 0.7(4)
C54 C55 C56 C57 -1.2(4)
C55 C56 C57 C52 -0.2(4)
C53 C52 C57 C56 2.1(4)
P1 C52 C57 C56 -173.6(2)
C22 C21 P2 C64 -144.36(19)
C26 C21 P2 C64 38.0(2)
C22 C21 P2 C58 -37.9(2)
C26 C21 P2 C58 144.4(2)
C22 C21 P2 Pd1 88.84(19)
C26 C21 P2 Pd1 -88.8(2)
C64 P2 C58 C63 -110.8(2)
C21 P2 C58 C63 138.5(2)
Pd1 P2 C58 C63 16.1(2)
C64 P2 C58 C59 68.6(2)
C21 P2 C58 C59 -42.1(2)
Pd1 P2 C58 C59 -164.55(18)
C63 C58 C59 C60 0.7(4)
P2 C58 C59 C60 -178.6(2)
C58 C59 C60 C61 0.1(4)
C59 C60 C61 C62 -1.1(4)
C60 C61 C62 C63 1.4(4)
C59 C58 C63 C62 -0.5(4)
P2 C58 C63 C62 178.9(2)
C61 C62 C63 C58 -0.5(4)
C58 P2 C64 C69 108.6(2)
C21 P2 C64 C69 -141.7(2)
Pd1 P2 C64 C69 -18.7(2)
C58 P2 C64 C65 -68.1(2)
C21 P2 C64 C65 41.6(2)
Pd1 P2 C64 C65 164.65(17)
C69 C64 C65 C66 -1.1(4)
P2 C64 C65 C66 175.6(2)
C64 C65 C66 C67 0.1(4)
C65 C66 C67 C68 1.1(4)
C66 C67 C68 C69 -1.4(4)
C65 C64 C69 C68 0.8(4)
P2 C64 C69 C68 -175.92(19)
C67 C68 C69 C64 0.4(4)
C64 P2 Pd1 N1 -120.20(11)
C58 P2 Pd1 N1 121.00(11)
C21 P2 Pd1 N1 1.04(10)
C64 P2 Pd1 Cl1 60.46(9)
C58 P2 Pd1 Cl1 -58.34(9)
C21 P2 Pd1 Cl1 -178.29(9)
C64 P2 Pd1 P1 -109.7(2)
C58 P2 Pd1 P1 131.5(2)
C21 P2 Pd1 P1 11.6(2)
C46 P1 Pd1 N1 -119.18(11)
C52 P1 Pd1 N1 121.90(11)
C1 P1 Pd1 N1 0.03(10)
C46 P1 Pd1 Cl1 60.17(9)
C52 P1 Pd1 Cl1 -58.75(9)
C1 P1 Pd1 Cl1 179.38(9)
C46 P1 Pd1 P2 -129.7(2)
C52 P1 Pd1 P2 111.4(2)
C1 P1 Pd1 P2 -10.5(2)
Cl1 Pd1 N1 C70 33(24)
P2 Pd1 N1 C70 -15(22)
P1 Pd1 N1 C70 167(100)
Pd1 N1 C70 C71 -50(100)
C15 C16 C72 C2 -72.6(3)
C11 C16 C72 C2 104.5(3)
C3 C2 C72 C16 74.6(3)
C1 C2 C72 C16 -99.0(3)
Cl3 C73 C74 Cl2 176.0(2)
Cl4 C75 C76 Cl5A -68.6(4)
Cl4 C75 C76 Cl5B -30.6(7)
C78B C77 C78A Cl7A -82.7(12)
Cl6C C77 C78A Cl7A -32.4(9)
Cl6A C77 C78A Cl7A 11.0(9)
Cl6B C77 C78A Cl7A -0.1(9)
Cl6D C77 C78A Cl7A -53.1(7)
C78B C77 C78A Cl7C -42.6(10)
Cl6C C77 C78A Cl7C 7.8(8)
Cl6A C77 C78A Cl7C 51.2(8)
Cl6B C77 C78A Cl7C 40.1(7)
Cl6D C77 C78A Cl7C -12.9(7)
C78A C77 C78B Cl7B 48.0(9)
Cl6C C77 C78B Cl7B -89.6(6)
Cl6A C77 C78B Cl7B -51.3(9)
Cl6B C77 C78B Cl7B -63.0(8)
Cl6D C77 C78B Cl7B -105.6(6)
C78A C77 C78B Cl7D 119.8(14)
Cl6C C77 C78B Cl7D -17.8(9)
Cl6A C77 C78B Cl7D 20.5(11)
Cl6B C77 C78B Cl7D 8.8(10)
Cl6D C77 C78B Cl7D -33.8(8)
